data_7006758
loop_
_publ_author_name
'Pal Chaudhuri, Urmila'
'Whiteaker, Laura R.'
'Yang, Lei'
'Houser, Robert P.'

_publ_section_title
;
 Multinuclear copper complexes of pyridylmethylamide ligands.
;
_journal_issue 15
_journal_name_full 'Dalton transactions (Cambridge, England : 2003)'
_journal_page_first 1902
_journal_page_last 1908
_journal_paper_doi 10.1039/b513763b
_journal_year 2006
_chemical_formula_sum 'C28 H49 Cu2 F6 N4 O13.5 S2'
_chemical_formula_weight 962.91
_chemical_name_systematic
;
?
;
_space_group_IT_number 2
_symmetry_cell_setting triclinic
_symmetry_space_group_name_Hall '-P 1'
_symmetry_space_group_name_H-M 'P -1'
_atom_sites_solution_hydrogens geom
_atom_sites_solution_primary direct
_atom_sites_solution_secondary difmap
_audit_creation_method SHELXL-97
_cell_angle_alpha 76.204(3)
_cell_angle_beta 80.283(3)
_cell_angle_gamma 77.456(3)
_cell_formula_units_Z 1
_cell_length_a 9.080(2)
_cell_length_b 10.766(3)
_cell_length_c 11.438(3)
_cell_measurement_reflns_used 6985
_cell_measurement_temperature 203(2)
_cell_measurement_theta_max 28.26
_cell_measurement_theta_min 2.32
_cell_volume 1051.8(5)
_computing_cell_refinement 'Bruker SMART'
_computing_data_collection 'Bruker SMART'
_computing_data_reduction 'Bruker SAINT'
_computing_molecular_graphics 'Bruker SHELXTL'
_computing_publication_material 'Bruker SHELXTL'
_computing_structure_refinement 'SHELXL-97 (Sheldrick, 1997)'
_computing_structure_solution 'SHELXS-97 (Sheldrick, 1990)'
_diffrn_ambient_temperature 203(2)
_diffrn_measured_fraction_theta_full 0.976
_diffrn_measured_fraction_theta_max 0.919
_diffrn_measurement_device_type 'CCD area detector'
_diffrn_measurement_method 'phi and omega scans'
_diffrn_radiation_monochromator graphite
_diffrn_radiation_source 'fine-focus sealed tube'
_diffrn_radiation_type MoK\a
_diffrn_radiation_wavelength 0.71073
_diffrn_reflns_av_R_equivalents 0.0448
_diffrn_reflns_av_sigmaI/netI 0.0592
_diffrn_reflns_limit_h_max 11
_diffrn_reflns_limit_h_min -12
_diffrn_reflns_limit_k_max 14
_diffrn_reflns_limit_k_min -14
_diffrn_reflns_limit_l_max 15
_diffrn_reflns_limit_l_min -15
_diffrn_reflns_number 8881
_diffrn_reflns_theta_full 25.00
_diffrn_reflns_theta_max 28.27
_diffrn_reflns_theta_min 1.85
_exptl_absorpt_coefficient_mu 1.198
_exptl_absorpt_correction_T_max 0.7004
_exptl_absorpt_correction_T_min 0.6330
_exptl_absorpt_correction_type none
_exptl_crystal_colour blue
_exptl_crystal_density_diffrn 1.520
_exptl_crystal_density_method 'not measured'
_exptl_crystal_description rod
_exptl_crystal_F_000 497
_exptl_crystal_size_max 0.42
_exptl_crystal_size_mid 0.36
_exptl_crystal_size_min 0.32
_refine_diff_density_max 1.762
_refine_diff_density_min -1.029
_refine_diff_density_rms 0.155
_refine_ls_extinction_method none
_refine_ls_goodness_of_fit_ref 1.099
_refine_ls_hydrogen_treatment constr
_refine_ls_matrix_type full
_refine_ls_number_parameters 264
_refine_ls_number_reflns 4790
_refine_ls_number_restraints 0
_refine_ls_restrained_S_all 1.099
_refine_ls_R_factor_all 0.0789
_refine_ls_R_factor_gt 0.0704
_refine_ls_shift/su_max 0.001
_refine_ls_shift/su_mean 0.000
_refine_ls_structure_factor_coef Fsqd
_refine_ls_weighting_details 'calc w=1/[\s^2^(Fo^2^)+(0.0578P)^2^+5.0372P] where P=(Fo^2^+2Fc^2^)/3'
_refine_ls_weighting_scheme calc
_refine_ls_wR_factor_gt 0.1781
_refine_ls_wR_factor_ref 0.1833
_reflns_number_gt 4099
_reflns_number_total 4790
_reflns_threshold_expression >2sigma(I)
_cod_data_source_file b513763b.txt
_cod_data_source_block bh4177m
_cod_depositor_comments
;
The following automatic conversions were performed:
'_symmetry_cell_setting' value 'Triclinic' changed to 'triclinic'
according to '/home/saulius/struct/CIF-dictionaries/cif_core.dic'
dictionary named 'cif_core.dic' version 2.4.1 from 2010-06-29.

Automatic conversion script
Id: cif_fix_enum 1527 2010-12-29 10:47:43Z saulius 
;
_cod_original_cell_volume 1051.8(4)
_cod_original_sg_symbol_H-M P-1
_cod_original_formula_sum 'C28 H49 Cu2 F6 N4 O13.50 S2'
_cod_database_code 7006758

loop_
_symmetry_equiv_pos_as_xyz
'x, y, z'
'-x, -y, -z'

loop_
_atom_site_label
_atom_site_type_symbol
_atom_site_fract_x
_atom_site_fract_y
_atom_site_fract_z
_atom_site_U_iso_or_equiv
_atom_site_adp_type
_atom_site_occupancy
_atom_site_symmetry_multiplicity
_atom_site_calc_flag
_atom_site_refinement_flags
_atom_site_disorder_assembly
_atom_site_disorder_group
Cu1 Cu 0.50831(6) 0.87641(4) 0.59422(5) 0.02479(13) Uani 1 1 d . . .
O3 O 0.2914(4) 0.9387(3) 0.7153(3) 0.0346(7) Uani 1 1 d . . .
H3 H 0.2583 1.0234 0.6996 0.042 Uiso 1 1 d R . .
O1 O 0.6181(3) 0.8109(3) 0.7415(3) 0.0289(6) Uani 1 1 d . . .
O2 O 0.4332(3) 0.9564(3) 0.4409(3) 0.0282(6) Uani 1 1 d . . .
N1 N 0.4571(4) 0.7019(3) 0.6099(3) 0.0276(7) Uani 1 1 d . . .
N2 N 0.7756(4) 0.6216(3) 0.7194(3) 0.0285(8) Uani 1 1 d . . .
H2 H 0.8444 0.5567 0.7481 0.043 Uiso 1 1 d R . .
C1 C 0.4085(6) 0.8957(4) 0.3515(4) 0.0354(10) Uani 1 1 d . . .
H1A H 0.3587 0.9613 0.2879 0.053 Uiso 1 1 calc R . .
H1B H 0.3434 0.8314 0.3884 0.053 Uiso 1 1 calc R . .
H1C H 0.5062 0.8521 0.3161 0.053 Uiso 1 1 calc R . .
C2 C 0.2723(6) 0.8930(5) 0.8423(5) 0.0439(12) Uani 1 1 d . . .
H2A H 0.1636 0.9028 0.8721 0.066 Uiso 1 1 calc R . .
H2B H 0.3201 0.9436 0.8808 0.066 Uiso 1 1 calc R . .
H2C H 0.3201 0.8010 0.8620 0.066 Uiso 1 1 calc R . .
C3 C 0.3120(5) 0.6877(4) 0.6227(4) 0.0320(9) Uani 1 1 d . . .
H3A H 0.2346 0.7632 0.6127 0.038 Uiso 1 1 calc R . .
C4 C 0.2713(5) 0.5666(4) 0.6501(4) 0.0340(10) Uani 1 1 d . . .
H4A H 0.1676 0.5588 0.6586 0.041 Uiso 1 1 calc R . .
C5 C 0.3846(6) 0.4568(4) 0.6650(4) 0.0339(10) Uani 1 1 d . . .
H5A H 0.3596 0.3724 0.6854 0.041 Uiso 1 1 calc R . .
C6 C 0.5350(5) 0.4717(4) 0.6497(4) 0.0305(9) Uani 1 1 d . . .
H6A H 0.6143 0.3976 0.6590 0.037 Uiso 1 1 calc R . .
C7 C 0.5685(5) 0.5959(4) 0.6209(4) 0.0267(8) Uani 1 1 d . . .
C8 C 0.7300(5) 0.6192(4) 0.6043(4) 0.0279(9) Uani 1 1 d . . .
H8A H 0.7996 0.5494 0.5690 0.033 Uiso 1 1 calc R . .
H8B H 0.7376 0.7032 0.5471 0.033 Uiso 1 1 calc R . .
C9 C 0.7144(5) 0.7145(4) 0.7814(4) 0.0269(8) Uani 1 1 d . . .
C10 C 0.7650(5) 0.6975(4) 0.9060(4) 0.0308(9) Uani 1 1 d . . .
C11 C 0.9386(6) 0.6785(6) 0.8935(5) 0.0458(12) Uani 1 1 d . . .
H11A H 0.9728 0.7523 0.8348 0.069 Uiso 1 1 calc R . .
H11B H 0.9835 0.5978 0.8652 0.069 Uiso 1 1 calc R . .
H11C H 0.9707 0.6732 0.9724 0.069 Uiso 1 1 calc R . .
C12 C 0.7113(8) 0.5769(5) 0.9885(5) 0.0501(14) Uani 1 1 d . . .
H12A H 0.7427 0.5638 1.0691 0.075 Uiso 1 1 calc R . .
H12B H 0.7567 0.5004 0.9537 0.075 Uiso 1 1 calc R . .
H12C H 0.6002 0.5893 0.9954 0.075 Uiso 1 1 calc R . .
C13 C 0.6942(6) 0.8171(5) 0.9596(5) 0.0405(11) Uani 1 1 d . . .
H13A H 0.7278 0.8942 0.9062 0.061 Uiso 1 1 calc R . .
H13B H 0.7263 0.8049 1.0399 0.061 Uiso 1 1 calc R . .
H13C H 0.5832 0.8291 0.9673 0.061 Uiso 1 1 calc R . .
S1 S 1.01678(12) 0.28293(9) 0.70623(10) 0.0295(2) Uani 1 1 d . . .
F1 F 0.7738(3) 0.2272(3) 0.8506(3) 0.0541(9) Uani 1 1 d . . .
F2 F 0.9162(4) 0.0642(3) 0.7854(3) 0.0469(7) Uani 1 1 d . . .
F3 F 0.9854(3) 0.1368(3) 0.9224(3) 0.0430(7) Uani 1 1 d . . .
O6 O 1.0070(4) 0.3910(3) 0.7641(3) 0.0390(8) Uani 1 1 d . . .
O5 O 1.1685(4) 0.2086(3) 0.6883(3) 0.0365(7) Uani 1 1 d . . .
O4 O 0.9309(4) 0.3115(3) 0.6050(3) 0.0413(8) Uani 1 1 d . . .
C14 C 0.9172(5) 0.1717(4) 0.8224(4) 0.0342(10) Uani 1 1 d . . .
O7 O 0.0000 1.0000 0.5000 0.078(4) Uani 0.50 2 d SP A 1
H7B' H 0.0346 0.9912 0.4252 0.118 Uiso 0.25 1 d PR A 1
H7A' H 0.0594 0.9945 0.5551 0.118 Uiso 0.25 1 d PR A 1
O8 O 0.0292(9) 1.1547(9) 0.4228(8) 0.056(2) Uani 0.50 1 d P B 2
H8B' H -0.0259 1.2075 0.4683 0.085 Uiso 0.50 1 d PR B 2
H8A' H 0.0528 1.0699 0.4487 0.085 Uiso 0.50 1 d PR B 2

loop_
_atom_site_aniso_label
_atom_site_aniso_U_11
_atom_site_aniso_U_22
_atom_site_aniso_U_33
_atom_site_aniso_U_23
_atom_site_aniso_U_13
_atom_site_aniso_U_12
Cu1 0.0282(3) 0.0150(2) 0.0314(3) -0.00025(18) -0.00902(19) -0.00547(17)
O3 0.0385(17) 0.0213(13) 0.0399(17) -0.0031(12) -0.0037(13) -0.0012(12)
O1 0.0338(15) 0.0218(13) 0.0324(15) -0.0041(11) -0.0123(12) -0.0034(11)
O2 0.0381(15) 0.0182(12) 0.0305(15) -0.0008(11) -0.0127(12) -0.0078(11)
N1 0.0326(17) 0.0185(14) 0.0318(18) -0.0020(13) -0.0083(14) -0.0050(13)
N2 0.0291(17) 0.0210(15) 0.0345(19) -0.0015(13) -0.0111(14) -0.0021(13)
C1 0.048(3) 0.0229(19) 0.038(2) -0.0030(17) -0.014(2) -0.0099(18)
C2 0.041(3) 0.039(3) 0.042(3) -0.002(2) -0.001(2) 0.000(2)
C3 0.031(2) 0.0253(19) 0.040(2) -0.0041(17) -0.0069(18) -0.0067(16)
C4 0.036(2) 0.032(2) 0.036(2) -0.0054(18) -0.0035(18) -0.0151(18)
C5 0.049(3) 0.0222(18) 0.033(2) -0.0034(16) -0.0076(19) -0.0129(18)
C6 0.042(2) 0.0177(17) 0.032(2) -0.0024(15) -0.0103(18) -0.0055(16)
C7 0.033(2) 0.0211(17) 0.0269(19) -0.0039(15) -0.0064(16) -0.0053(15)
C8 0.033(2) 0.0204(17) 0.029(2) -0.0018(15) -0.0071(16) -0.0032(15)
C9 0.0278(19) 0.0196(16) 0.034(2) -0.0012(15) -0.0067(16) -0.0077(15)
C10 0.037(2) 0.0243(18) 0.031(2) -0.0015(16) -0.0098(17) -0.0041(16)
C11 0.037(3) 0.053(3) 0.052(3) -0.019(2) -0.017(2) -0.001(2)
C12 0.081(4) 0.036(3) 0.033(3) 0.006(2) -0.012(3) -0.021(3)
C13 0.047(3) 0.036(2) 0.040(3) -0.012(2) -0.015(2) 0.000(2)
S1 0.0303(5) 0.0189(4) 0.0369(6) -0.0007(4) -0.0040(4) -0.0053(4)
F1 0.0349(15) 0.0500(18) 0.067(2) 0.0004(16) 0.0043(14) -0.0085(13)
F2 0.0541(17) 0.0299(13) 0.0625(19) -0.0028(13) -0.0144(14) -0.0221(12)
F3 0.0503(16) 0.0408(15) 0.0351(15) 0.0026(12) -0.0066(12) -0.0132(13)
O6 0.0375(17) 0.0222(14) 0.059(2) -0.0095(14) -0.0114(15) -0.0046(12)
O5 0.0358(16) 0.0230(14) 0.0453(19) 0.0000(13) 0.0018(14) -0.0072(12)
O4 0.050(2) 0.0303(16) 0.0409(18) -0.0011(14) -0.0103(15) -0.0052(14)
C14 0.032(2) 0.029(2) 0.041(2) -0.0018(18) -0.0073(18) -0.0099(17)
O7 0.061(7) 0.104(9) 0.081(8) -0.069(7) -0.045(6) 0.045(7)
O8 0.052(5) 0.060(5) 0.054(5) -0.010(4) -0.010(4) -0.002(4)

loop_
_atom_type_symbol
_atom_type_description
_atom_type_scat_dispersion_real
_atom_type_scat_dispersion_imag
_atom_type_scat_source
C C 0.0033 0.0016 'International Tables Vol C Tables 4.2.6.8 and 6.1.1.4'
H H 0.0000 0.0000 'International Tables Vol C Tables 4.2.6.8 and 6.1.1.4'
N N 0.0061 0.0033 'International Tables Vol C Tables 4.2.6.8 and 6.1.1.4'
O O 0.0106 0.0060 'International Tables Vol C Tables 4.2.6.8 and 6.1.1.4'
F F 0.0171 0.0103 'International Tables Vol C Tables 4.2.6.8 and 6.1.1.4'
S S 0.1246 0.1234 'International Tables Vol C Tables 4.2.6.8 and 6.1.1.4'
Cu Cu 0.3201 1.2651 'International Tables Vol C Tables 4.2.6.8 and 6.1.1.4'

loop_
_geom_angle_atom_site_label_1
_geom_angle_atom_site_label_2
_geom_angle_atom_site_label_3
_geom_angle
_geom_angle_site_symmetry_1
_geom_angle_site_symmetry_3
_geom_angle_publ_flag
O2 Cu1 O2 77.85(14) 2_676 . ?
O2 Cu1 N1 173.09(14) 2_676 . ?
O2 Cu1 N1 97.25(13) . . ?
O2 Cu1 O1 93.48(12) 2_676 . ?
O2 Cu1 O1 169.45(13) . . ?
N1 Cu1 O1 90.85(13) . . ?
O2 Cu1 O3 93.94(12) 2_676 . ?
O2 Cu1 O3 97.18(12) . . ?
N1 Cu1 O3 91.50(13) . . ?
O1 Cu1 O3 89.33(12) . . ?
O2 Cu1 Cu1 39.02(9) 2_676 2_676 ?
O2 Cu1 Cu1 38.83(8) . 2_676 ?
N1 Cu1 Cu1 135.89(11) . 2_676 ?
O1 Cu1 Cu1 132.23(9) . 2_676 ?
O3 Cu1 Cu1 97.15(8) . 2_676 ?
C2 O3 Cu1 123.0(3) . . ?
C2 O3 H3 108.3 . . ?
Cu1 O3 H3 112.9 . . ?
C9 O1 Cu1 137.3(3) . . ?
C1 O2 Cu1 123.8(3) . 2_676 ?
C1 O2 Cu1 128.4(2) . . ?
Cu1 O2 Cu1 102.15(14) 2_676 . ?
C3 N1 C7 119.7(4) . . ?
C3 N1 Cu1 120.6(3) . . ?
C7 N1 Cu1 119.3(3) . . ?
C9 N2 C8 123.2(3) . . ?
C9 N2 H2 120.5 . . ?
C8 N2 H2 116.2 . . ?
O2 C1 H1A 109.5 . . ?
O2 C1 H1B 109.5 . . ?
H1A C1 H1B 109.5 . . ?
O2 C1 H1C 109.5 . . ?
H1A C1 H1C 109.5 . . ?
H1B C1 H1C 109.5 . . ?
O3 C2 H2A 109.5 . . ?
O3 C2 H2B 109.5 . . ?
H2A C2 H2B 109.5 . . ?
O3 C2 H2C 109.5 . . ?
H2A C2 H2C 109.5 . . ?
H2B C2 H2C 109.5 . . ?
N1 C3 C4 122.1(4) . . ?
N1 C3 H3A 119.0 . . ?
C4 C3 H3A 119.0 . . ?
C3 C4 C5 118.7(4) . . ?
C3 C4 H4A 120.7 . . ?
C5 C4 H4A 120.7 . . ?
C4 C5 C6 119.1(4) . . ?
C4 C5 H5A 120.4 . . ?
C6 C5 H5A 120.4 . . ?
C7 C6 C5 119.3(4) . . ?
C7 C6 H6A 120.3 . . ?
C5 C6 H6A 120.3 . . ?
N1 C7 C6 121.0(4) . . ?
N1 C7 C8 116.9(3) . . ?
C6 C7 C8 122.1(4) . . ?
N2 C8 C7 110.9(3) . . ?
N2 C8 H8A 109.5 . . ?
C7 C8 H8A 109.5 . . ?
N2 C8 H8B 109.5 . . ?
C7 C8 H8B 109.5 . . ?
H8A C8 H8B 108.0 . . ?
O1 C9 N2 122.3(4) . . ?
O1 C9 C10 120.7(4) . . ?
N2 C9 C10 117.0(3) . . ?
C13 C10 C9 110.1(3) . . ?
C13 C10 C11 109.7(4) . . ?
C9 C10 C11 109.4(4) . . ?
C13 C10 C12 109.7(4) . . ?
C9 C10 C12 107.9(4) . . ?
C11 C10 C12 109.9(4) . . ?
C10 C11 H11A 109.5 . . ?
C10 C11 H11B 109.5 . . ?
H11A C11 H11B 109.5 . . ?
C10 C11 H11C 109.5 . . ?
H11A C11 H11C 109.5 . . ?
H11B C11 H11C 109.5 . . ?
C10 C12 H12A 109.5 . . ?
C10 C12 H12B 109.5 . . ?
H12A C12 H12B 109.5 . . ?
C10 C12 H12C 109.5 . . ?
H12A C12 H12C 109.5 . . ?
H12B C12 H12C 109.5 . . ?
C10 C13 H13A 109.5 . . ?
C10 C13 H13B 109.5 . . ?
H13A C13 H13B 109.5 . . ?
C10 C13 H13C 109.5 . . ?
H13A C13 H13C 109.5 . . ?
H13B C13 H13C 109.5 . . ?
O4 S1 O5 115.4(2) . . ?
O4 S1 O6 115.0(2) . . ?
O5 S1 O6 114.0(2) . . ?
O4 S1 C14 103.9(2) . . ?
O5 S1 C14 103.54(19) . . ?
O6 S1 C14 102.7(2) . . ?
F2 C14 F3 107.6(4) . . ?
F2 C14 F1 108.1(4) . . ?
F3 C14 F1 108.5(4) . . ?
F2 C14 S1 111.3(3) . . ?
F3 C14 S1 110.3(3) . . ?
F1 C14 S1 111.0(3) . . ?
H7B' O7 H7A' 123.3 . . ?
H7B' O7 H8A' 64.1 . . ?
H7A' O7 H8A' 87.0 . . ?
H8B' O8 H8A' 123.4 . . ?

loop_
_geom_bond_atom_site_label_1
_geom_bond_atom_site_label_2
_geom_bond_distance
_geom_bond_site_symmetry_2
_geom_bond_publ_flag
Cu1 O2 1.919(3) 2_676 ?
Cu1 O2 1.927(3) . ?
Cu1 N1 1.992(3) . ?
Cu1 O1 2.006(3) . ?
Cu1 O3 2.279(3) . ?
Cu1 Cu1 2.9916(10) 2_676 ?
O3 C2 1.411(6) . ?
O3 H3 0.8808 . ?
O1 C9 1.251(5) . ?
O2 C1 1.407(5) . ?
O2 Cu1 1.919(3) 2_676 ?
N1 C3 1.339(6) . ?
N1 C7 1.347(5) . ?
N2 C9 1.332(5) . ?
N2 C8 1.453(6) . ?
N2 H2 0.8697 . ?
C1 H1A 0.9800 . ?
C1 H1B 0.9800 . ?
C1 H1C 0.9800 . ?
C2 H2A 0.9800 . ?
C2 H2B 0.9800 . ?
C2 H2C 0.9800 . ?
C3 C4 1.382(6) . ?
C3 H3A 0.9500 . ?
C4 C5 1.386(6) . ?
C4 H4A 0.9500 . ?
C5 C6 1.387(7) . ?
C5 H5A 0.9500 . ?
C6 C7 1.386(6) . ?
C6 H6A 0.9500 . ?
C7 C8 1.514(6) . ?
C8 H8A 0.9900 . ?
C8 H8B 0.9900 . ?
C9 C10 1.529(6) . ?
C10 C13 1.527(6) . ?
C10 C11 1.532(7) . ?
C10 C12 1.533(7) . ?
C11 H11A 0.9800 . ?
C11 H11B 0.9800 . ?
C11 H11C 0.9800 . ?
C12 H12A 0.9800 . ?
C12 H12B 0.9800 . ?
C12 H12C 0.9800 . ?
C13 H13A 0.9800 . ?
C13 H13B 0.9800 . ?
C13 H13C 0.9800 . ?
S1 O4 1.440(4) . ?
S1 O5 1.443(3) . ?
S1 O6 1.449(3) . ?
S1 C14 1.823(5) . ?
F1 C14 1.330(5) . ?
F2 C14 1.327(5) . ?
F3 C14 1.328(5) . ?
O7 H7B' 0.8803 . ?
O7 H7A' 0.8804 . ?
O7 H8A' 0.9956 . ?
O8 H8B' 0.8801 . ?
O8 H8A' 0.8805 . ?

loop_
_geom_hbond_atom_site_label_D
_geom_hbond_atom_site_label_H
_geom_hbond_atom_site_label_A
_geom_hbond_distance_DH
_geom_hbond_distance_HA
_geom_hbond_distance_DA
_geom_hbond_angle_DHA
_geom_hbond_site_symmetry_A
O3 H3 O5 0.88 1.97 2.840(4) 171.7 1_465
O7 H7B' F2 0.88 2.56 3.424(3) 166.4 2_666
O8 H8B' O4 0.88 2.07 2.896(10) 155.7 1_465
N2 H2 O6 0.87 2.05 2.886(5) 162.1 .

loop_
_geom_torsion_atom_site_label_1
_geom_torsion_atom_site_label_2
_geom_torsion_atom_site_label_3
_geom_torsion_atom_site_label_4
_geom_torsion
_geom_torsion_site_symmetry_1
_geom_torsion_site_symmetry_2
_geom_torsion_site_symmetry_3
_geom_torsion_site_symmetry_4
_geom_torsion_publ_flag
O2 Cu1 O3 C2 -109.9(4) 2_676 . . . ?
O2 Cu1 O3 C2 171.9(4) . . . . ?
N1 Cu1 O3 C2 74.4(4) . . . . ?
O1 Cu1 O3 C2 -16.4(4) . . . . ?
Cu1 Cu1 O3 C2 -148.9(4) 2_676 . . . ?
O2 Cu1 O1 C9 -127.2(4) 2_676 . . . ?
O2 Cu1 O1 C9 -92.8(7) . . . . ?
N1 Cu1 O1 C9 47.4(4) . . . . ?
O3 Cu1 O1 C9 138.9(4) . . . . ?
Cu1 Cu1 O1 C9 -122.0(4) 2_676 . . . ?
O2 Cu1 O2 C1 153.7(4) 2_676 . . . ?
N1 Cu1 O2 C1 -21.4(4) . . . . ?
O1 Cu1 O2 C1 118.4(7) . . . . ?
O3 Cu1 O2 C1 -113.8(4) . . . . ?
Cu1 Cu1 O2 C1 153.7(4) 2_676 . . . ?
O2 Cu1 O2 Cu1 0.0 2_676 . . 2_676 ?
N1 Cu1 O2 Cu1 -175.05(15) . . . 2_676 ?
O1 Cu1 O2 Cu1 -35.2(7) . . . 2_676 ?
O3 Cu1 O2 Cu1 92.50(14) . . . 2_676 ?
O2 Cu1 N1 C3 -109.8(11) 2_676 . . . ?
O2 Cu1 N1 C3 -65.4(4) . . . . ?
O1 Cu1 N1 C3 121.4(3) . . . . ?
O3 Cu1 N1 C3 32.1(3) . . . . ?
Cu1 Cu1 N1 C3 -69.8(4) 2_676 . . . ?
O2 Cu1 N1 C7 77.4(12) 2_676 . . . ?
O2 Cu1 N1 C7 121.9(3) . . . . ?
O1 Cu1 N1 C7 -51.4(3) . . . . ?
O3 Cu1 N1 C7 -140.7(3) . . . . ?
Cu1 Cu1 N1 C7 117.4(3) 2_676 . . . ?
C7 N1 C3 C4 1.7(7) . . . . ?
Cu1 N1 C3 C4 -171.1(4) . . . . ?
N1 C3 C4 C5 0.2(7) . . . . ?
C3 C4 C5 C6 -1.2(7) . . . . ?
C4 C5 C6 C7 0.4(7) . . . . ?
C3 N1 C7 C6 -2.4(6) . . . . ?
Cu1 N1 C7 C6 170.4(3) . . . . ?
C3 N1 C7 C8 179.5(4) . . . . ?
Cu1 N1 C7 C8 -7.6(5) . . . . ?
C5 C6 C7 N1 1.4(7) . . . . ?
C5 C6 C7 C8 179.3(4) . . . . ?
C9 N2 C8 C7 -67.1(5) . . . . ?
N1 C7 C8 N2 90.6(4) . . . . ?
C6 C7 C8 N2 -87.4(5) . . . . ?
Cu1 O1 C9 N2 2.0(7) . . . . ?
Cu1 O1 C9 C10 -177.0(3) . . . . ?
C8 N2 C9 O1 -3.9(6) . . . . ?
C8 N2 C9 C10 175.1(4) . . . . ?
O1 C9 C10 C13 -5.6(6) . . . . ?
N2 C9 C10 C13 175.4(4) . . . . ?
O1 C9 C10 C11 -126.3(4) . . . . ?
N2 C9 C10 C11 54.7(5) . . . . ?
O1 C9 C10 C12 114.1(5) . . . . ?
N2 C9 C10 C12 -64.9(5) . . . . ?
O4 S1 C14 F2 60.6(4) . . . . ?
O5 S1 C14 F2 -60.3(4) . . . . ?
O6 S1 C14 F2 -179.3(3) . . . . ?
O4 S1 C14 F3 179.9(3) . . . . ?
O5 S1 C14 F3 59.0(4) . . . . ?
O6 S1 C14 F3 -59.9(3) . . . . ?
O4 S1 C14 F1 -59.8(4) . . . . ?
O5 S1 C14 F1 179.2(3) . . . . ?
O6 S1 C14 F1 60.3(4) . . . . ?
